data_2210545
loop_
_publ_author_name
'Chun-Bao Tang'

_publ_section_title Azido{2-bromo-4-chloro-6-[2-(diethylamino)ethyliminomethyl]phenolato}nickel(II)
_journal_coeditor_code CI2163
_journal_issue 10
_journal_name_full 'Acta Crystallographica Section E'
_journal_page_first m2629
_journal_page_last m2630
_journal_paper_doi 10.1107/S1600536806036294
_journal_volume 62
_journal_year 2006
_chemical_formula_iupac '[Ni (C13 H17 Br Cl N2 O) (N3)]'
_chemical_formula_moiety 'C13 H17 Br Cl N5 Ni O'
_chemical_formula_sum 'C13 H17 Br Cl N5 Ni O'
_chemical_formula_weight 433.39
_chemical_name_systematic Azido{2-bromo-4-chloro-6-[2-(diethylamino)ethyliminomethyl]phenolato}nickel(II)
_space_group_IT_number 14
_symmetry_cell_setting monoclinic
_symmetry_space_group_name_Hall '-P 2ybc'
_symmetry_space_group_name_H-M 'P 1 21/c 1'
_atom_sites_solution_hydrogens geom
_atom_sites_solution_primary direct
_atom_sites_solution_secondary difmap
_audit_creation_method SHELXL-97
_cell_angle_alpha 90.00
_cell_angle_beta 95.170(2)
_cell_angle_gamma 90.00
_cell_formula_units_Z 4
_cell_length_a 16.306(2)
_cell_length_b 9.9340(10)
_cell_length_c 10.148(2)
_cell_measurement_reflns_used 2951
_cell_measurement_temperature 298(2)
_cell_measurement_theta_max 24.3
_cell_measurement_theta_min 2.4
_cell_volume 1637.1(4)
_computing_cell_refinement 'SAINT (Bruker, 2002)'
_computing_data_collection 'SMART (Bruker, 2002)'
_computing_data_reduction SAINT
_computing_molecular_graphics 'SHELXTL (Sheldrick, 1997b)'
_computing_publication_material SHELXL97
_computing_structure_refinement 'SHELXL97 (Sheldrick, 1997a)'
_computing_structure_solution 'SHELXS97 (Sheldrick, 1997a)'
_diffrn_ambient_temperature 298(2)
_diffrn_measured_fraction_theta_full 0.993
_diffrn_measured_fraction_theta_max 0.993
_diffrn_measurement_device_type 'Bruker SMART CCD area-detector'
_diffrn_measurement_method \w
_diffrn_radiation_monochromator graphite
_diffrn_radiation_source 'fine-focus sealed tube'
_diffrn_radiation_type MoK\a
_diffrn_radiation_wavelength 0.71073
_diffrn_reflns_av_R_equivalents 0.0449
_diffrn_reflns_av_sigmaI/netI 0.0492
_diffrn_reflns_limit_h_max 21
_diffrn_reflns_limit_h_min -21
_diffrn_reflns_limit_k_max 12
_diffrn_reflns_limit_k_min -12
_diffrn_reflns_limit_l_max 13
_diffrn_reflns_limit_l_min -13
_diffrn_reflns_number 13675
_diffrn_reflns_theta_full 27.50
_diffrn_reflns_theta_max 27.50
_diffrn_reflns_theta_min 1.25
_diffrn_standards_number 0
_exptl_absorpt_coefficient_mu 3.797
_exptl_absorpt_correction_T_max 0.4271
_exptl_absorpt_correction_T_min 0.3763
_exptl_absorpt_correction_type multi-scan
_exptl_absorpt_process_details '(SADABS; Sheldrick, 1996)'
_exptl_crystal_colour red
_exptl_crystal_density_diffrn 1.758
_exptl_crystal_density_method 'not measured'
_exptl_crystal_description Block
_exptl_crystal_F_000 872
_exptl_crystal_size_max 0.32
_exptl_crystal_size_mid 0.30
_exptl_crystal_size_min 0.27
_refine_diff_density_max 0.448
_refine_diff_density_min -0.626
_refine_ls_extinction_method none
_refine_ls_goodness_of_fit_ref 1.012
_refine_ls_hydrogen_treatment constr
_refine_ls_matrix_type full
_refine_ls_number_parameters 201
_refine_ls_number_reflns 3731
_refine_ls_number_restraints 0
_refine_ls_restrained_S_all 1.012
_refine_ls_R_factor_all 0.0717
_refine_ls_R_factor_gt 0.0396
_refine_ls_shift/su_max 0.001
_refine_ls_shift/su_mean 0.000
_refine_ls_structure_factor_coef Fsqd
_refine_ls_weighting_details 'calc w=1/[\s^2^(Fo^2^)+(0.038P)^2^+0.567P] where P=(Fo^2^+2Fc^2^)/3'
_refine_ls_weighting_scheme calc
_refine_ls_wR_factor_gt 0.0826
_refine_ls_wR_factor_ref 0.0956
_reflns_number_gt 2532
_reflns_number_total 3731
_reflns_threshold_expression I>2\s(I)
_cod_data_source_file ci2163.cif
_cod_data_source_block I
_cod_depositor_comments
;
The following automatic conversions were performed:
'_symmetry_cell_setting' value 'Monoclinic' changed to 'monoclinic'
according to '/home/saulius/struct/CIF-dictionaries/cif_core.dic'
dictionary named 'cif_core.dic' version 2.4.1 from 2010-06-29.

Automatic conversion script
Id: cif_fix_enum 1527 2010-12-29 10:47:43Z saulius 

The following automatic conversions were performed:

'_symmetry_cell_setting' value 'Monoclinic' changed to 'monoclinic'
according to /home/saulius/struct/CIF-dictionaries/cif_core.dic
dictionary named 'cif_core.dic' version 2.4.1 from 2010-06-29.

Automatic conversion script
Id: cif_fix_values 1715 2011-07-08 13:25:40Z adriana 
;
_cod_original_sg_symbol_H-M 'P 21/c'
_cod_database_code 2210545
_cod_database_fobs_code 2210545

loop_
_symmetry_equiv_pos_as_xyz
'x, y, z'
'-x, y+1/2, -z+1/2'
'-x, -y, -z'
'x, -y-1/2, z-1/2'

loop_
_atom_site_type_symbol
_atom_site_label
_atom_site_fract_x
_atom_site_fract_y
_atom_site_fract_z
_atom_site_U_iso_or_equiv
_atom_site_adp_type
_atom_site_calc_flag
_atom_site_refinement_flags
_atom_site_occupancy
Ni Ni1 0.21673(2) 0.75837(4) 0.62782(4) 0.03774(13) Uani d . 1
Br Br1 0.34700(3) 1.18301(4) 0.59936(5) 0.07922(18) Uani d . 1
Cl Cl1 0.48999(6) 0.98559(13) 0.16614(11) 0.0771(3) Uani d . 1
O O1 0.28622(14) 0.9003(2) 0.6053(2) 0.0468(6) Uani d . 1
N N1 0.27383(16) 0.6418(2) 0.5275(3) 0.0388(6) Uani d . 1
N N2 0.14328(16) 0.6070(3) 0.6561(2) 0.0399(6) Uani d . 1
N N3 0.15502(19) 0.8694(3) 0.7334(3) 0.0555(8) Uani d . 1
N N4 0.14939(19) 0.9879(4) 0.7208(3) 0.0561(8) Uani d . 1
N N5 0.1410(3) 1.1026(4) 0.7160(4) 0.0950(14) Uani d . 1
C C1 0.35620(19) 0.8072(3) 0.4284(3) 0.0408(8) Uani d . 1
C C2 0.33538(19) 0.9126(3) 0.5115(3) 0.0412(8) Uani d . 1
C C3 0.3704(2) 1.0390(3) 0.4873(4) 0.0481(9) Uani d . 1
C C4 0.4175(2) 1.0608(4) 0.3855(4) 0.0597(11) Uani d . 1
H H4 0.4385 1.1462 0.3718 0.072 Uiso calc R 1
C C5 0.4341(2) 0.9560(4) 0.3025(4) 0.0533(9) Uani d . 1
C C6 0.4054(2) 0.8304(4) 0.3242(4) 0.0493(9) Uani d . 1
H H6 0.4183 0.7596 0.2699 0.059 Uiso calc R 1
C C7 0.32597(19) 0.6733(3) 0.4464(3) 0.0416(8) Uani d . 1
H H7 0.3458 0.6048 0.3954 0.050 Uiso calc R 1
C C8 0.2505(2) 0.5007(3) 0.5402(4) 0.0462(8) Uani d . 1
H H8A 0.2818 0.4598 0.6156 0.055 Uiso calc R 1
H H8B 0.2609 0.4510 0.4611 0.055 Uiso calc R 1
C C9 0.1605(2) 0.5001(3) 0.5590(3) 0.0453(8) Uani d . 1
H H9A 0.1287 0.5167 0.4752 0.054 Uiso calc R 1
H H9B 0.1448 0.4128 0.5915 0.054 Uiso calc R 1
C C10 0.1672(2) 0.5613(4) 0.7954(3) 0.0554(10) Uani d . 1
H H10A 0.1629 0.6377 0.8539 0.066 Uiso calc R 1
H H10B 0.2246 0.5344 0.8017 0.066 Uiso calc R 1
C C11 0.1173(3) 0.4459(4) 0.8461(4) 0.0849(15) Uani d . 1
H H11A 0.0609 0.4731 0.8470 0.127 Uiso calc R 1
H H11B 0.1391 0.4224 0.9342 0.127 Uiso calc R 1
H H11C 0.1205 0.3693 0.7891 0.127 Uiso calc R 1
C C12 0.0539(2) 0.6417(4) 0.6385(3) 0.0503(9) Uani d . 1
H H12A 0.0400 0.6929 0.7148 0.060 Uiso calc R 1
H H12B 0.0221 0.5590 0.6358 0.060 Uiso calc R 1
C C13 0.0290(2) 0.7218(4) 0.5152(4) 0.0597(10) Uani d . 1
H H13A 0.0571 0.8068 0.5196 0.090 Uiso calc R 1
H H13B -0.0294 0.7368 0.5084 0.090 Uiso calc R 1
H H13C 0.0434 0.6728 0.4391 0.090 Uiso calc R 1

loop_
_atom_site_aniso_label
_atom_site_aniso_U_11
_atom_site_aniso_U_22
_atom_site_aniso_U_33
_atom_site_aniso_U_12
_atom_site_aniso_U_13
_atom_site_aniso_U_23
Ni1 0.0386(2) 0.0341(2) 0.0407(2) -0.00416(18) 0.00479(17) -0.00260(19)
Br1 0.0805(3) 0.0369(2) 0.1197(4) -0.0037(2) 0.0064(3) -0.0105(2)
Cl1 0.0610(6) 0.0937(8) 0.0796(7) -0.0164(6) 0.0223(5) 0.0290(6)
O1 0.0457(14) 0.0348(12) 0.0603(15) -0.0041(10) 0.0080(12) -0.0031(11)
N1 0.0348(14) 0.0318(14) 0.0496(16) -0.0017(11) 0.0021(12) -0.0007(12)
N2 0.0417(16) 0.0439(15) 0.0342(14) -0.0107(12) 0.0033(11) -0.0031(12)
N3 0.068(2) 0.0484(19) 0.0528(19) -0.0046(16) 0.0193(16) -0.0107(16)
N4 0.065(2) 0.060(2) 0.0443(18) 0.0067(18) 0.0127(15) -0.0110(17)
N5 0.136(4) 0.061(3) 0.094(3) 0.029(3) 0.042(3) 0.001(2)
C1 0.0301(17) 0.0358(17) 0.056(2) -0.0016(14) 0.0030(15) 0.0060(16)
C2 0.0321(17) 0.0354(18) 0.055(2) -0.0011(14) -0.0050(15) 0.0058(15)
C3 0.0395(19) 0.0366(19) 0.066(2) -0.0023(15) -0.0054(17) 0.0043(17)
C4 0.044(2) 0.050(2) 0.083(3) -0.0109(18) -0.002(2) 0.024(2)
C5 0.0355(19) 0.061(2) 0.064(2) -0.0055(17) 0.0061(17) 0.019(2)
C6 0.0380(19) 0.052(2) 0.058(2) 0.0016(16) 0.0074(17) 0.0062(18)
C7 0.0371(18) 0.0346(17) 0.054(2) 0.0045(14) 0.0073(15) -0.0006(15)
C8 0.050(2) 0.0302(17) 0.059(2) -0.0030(15) 0.0072(17) -0.0005(16)
C9 0.049(2) 0.0413(19) 0.0458(19) -0.0112(16) 0.0062(16) -0.0033(16)
C10 0.071(3) 0.055(2) 0.039(2) -0.0177(19) 0.0005(18) 0.0044(17)
C11 0.131(4) 0.071(3) 0.053(3) -0.038(3) 0.010(3) 0.014(2)
C12 0.042(2) 0.058(2) 0.052(2) -0.0102(17) 0.0130(17) -0.0103(18)
C13 0.052(2) 0.060(2) 0.066(3) 0.0049(18) -0.0007(19) -0.008(2)

loop_
_atom_type_symbol
_atom_type_description
_atom_type_scat_dispersion_real
_atom_type_scat_dispersion_imag
_atom_type_scat_source
C C 0.0033 0.0016 'International Tables Vol C Tables 4.2.6.8 and 6.1.1.4'
H H 0.0000 0.0000 'International Tables Vol C Tables 4.2.6.8 and 6.1.1.4'
N N 0.0061 0.0033 'International Tables Vol C Tables 4.2.6.8 and 6.1.1.4'
O O 0.0106 0.0060 'International Tables Vol C Tables 4.2.6.8 and 6.1.1.4'
Cl Cl 0.1484 0.1585 'International Tables Vol C Tables 4.2.6.8 and 6.1.1.4'
Ni Ni 0.3393 1.1124 'International Tables Vol C Tables 4.2.6.8 and 6.1.1.4'
Br Br -0.2901 2.4595 'International Tables Vol C Tables 4.2.6.8 and 6.1.1.4'

loop_
_geom_angle_atom_site_label_1
_geom_angle_atom_site_label_2
_geom_angle_atom_site_label_3
_geom_angle
_geom_angle_publ_flag
O1 Ni1 N1 93.73(11) y
O1 Ni1 N3 89.36(13) y
N1 Ni1 N3 176.86(13) y
O1 Ni1 N2 178.72(10) y
N1 Ni1 N2 86.85(12) y
N3 Ni1 N2 90.05(13) y
C2 O1 Ni1 126.2(2) ?
C7 N1 C8 119.1(3) ?
C7 N1 Ni1 126.9(2) ?
C8 N1 Ni1 113.9(2) ?
C12 N2 C9 108.9(2) ?
C12 N2 C10 110.5(3) ?
C9 N2 C10 110.9(3) ?
C12 N2 Ni1 114.1(2) ?
C9 N2 Ni1 107.19(19) ?
C10 N2 Ni1 105.03(19) ?
N4 N3 Ni1 123.9(3) ?
N5 N4 N3 175.4(4) ?
C6 C1 C2 121.0(3) ?
C6 C1 C7 118.4(3) ?
C2 C1 C7 120.6(3) ?
O1 C2 C1 124.5(3) ?
O1 C2 C3 119.7(3) ?
C1 C2 C3 115.8(3) ?
C4 C3 C2 122.7(3) ?
C4 C3 Br1 119.7(3) ?
C2 C3 Br1 117.6(3) ?
C3 C4 C5 119.9(3) ?
C3 C4 H4 120.0 ?
C5 C4 H4 120.0 ?
C6 C5 C4 120.2(4) ?
C6 C5 Cl1 119.7(3) ?
C4 C5 Cl1 120.0(3) ?
C5 C6 C1 120.2(4) ?
C5 C6 H6 119.9 ?
C1 C6 H6 119.9 ?
N1 C7 C1 124.5(3) ?
N1 C7 H7 117.8 ?
C1 C7 H7 117.8 ?
N1 C8 C9 106.4(3) ?
N1 C8 H8A 110.5 ?
C9 C8 H8A 110.5 ?
N1 C8 H8B 110.5 ?
C9 C8 H8B 110.5 ?
H8A C8 H8B 108.6 ?
N2 C9 C8 109.0(3) ?
N2 C9 H9A 109.9 ?
C8 C9 H9A 109.9 ?
N2 C9 H9B 109.9 ?
C8 C9 H9B 109.9 ?
H9A C9 H9B 108.3 ?
N2 C10 C11 116.4(3) ?
N2 C10 H10A 108.2 ?
C11 C10 H10A 108.2 ?
N2 C10 H10B 108.2 ?
C11 C10 H10B 108.2 ?
H10A C10 H10B 107.4 ?
C10 C11 H11A 109.5 ?
C10 C11 H11B 109.5 ?
H11A C11 H11B 109.5 ?
C10 C11 H11C 109.5 ?
H11A C11 H11C 109.5 ?
H11B C11 H11C 109.5 ?
N2 C12 C13 114.1(3) ?
N2 C12 H12A 108.7 ?
C13 C12 H12A 108.7 ?
N2 C12 H12B 108.7 ?
C13 C12 H12B 108.7 ?
H12A C12 H12B 107.6 ?
C12 C13 H13A 109.5 ?
C12 C13 H13B 109.5 ?
H13A C13 H13B 109.5 ?
C12 C13 H13C 109.5 ?
H13A C13 H13C 109.5 ?
H13B C13 H13C 109.5 ?

loop_
_geom_bond_atom_site_label_1
_geom_bond_atom_site_label_2
_geom_bond_distance
_geom_bond_publ_flag
Ni1 O1 1.836(2) y
Ni1 N1 1.848(3) y
Ni1 N3 1.890(3) y
Ni1 N2 1.959(3) y
Br1 C3 1.888(4) ?
Cl1 C5 1.749(4) ?
O1 C2 1.304(4) ?
N1 C7 1.274(4) ?
N1 C8 1.461(4) ?
N2 C12 1.493(4) ?
N2 C9 1.493(4) ?
N2 C10 1.502(4) ?
N3 N4 1.186(4) ?
N4 N5 1.148(5) ?
C1 C6 1.402(5) ?
C1 C2 1.405(5) ?
C1 C7 1.436(4) ?
C2 C3 1.411(4) ?
C3 C4 1.359(5) ?
C4 C5 1.382(5) ?
C4 H4 0.93 ?
C5 C6 1.357(5) ?
C6 H6 0.93 ?
C7 H7 0.93 ?
C8 C9 1.497(4) ?
C8 H8A 0.97 ?
C8 H8B 0.97 ?
C9 H9A 0.97 ?
C9 H9B 0.97 ?
C10 C11 1.523(5) ?
C10 H10A 0.97 ?
C10 H10B 0.97 ?
C11 H11A 0.96 ?
C11 H11B 0.96 ?
C11 H11C 0.96 ?
C12 C13 1.507(5) ?
C12 H12A 0.97 ?
C12 H12B 0.97 ?
C13 H13A 0.96 ?
C13 H13B 0.96 ?
C13 H13C 0.96 ?
